data_7026671
loop_
_publ_author_name
'Koshevoy, Igor O.'
'Ostrova, Polina V.'
'Karttunen, Antti J.'
'Melnikov, Alexei S.'
'Khodorkovskiy, Mikhail A.'
'Haukka, Matti'
'J\"anis, Janne'
'Tunik, Sergey P.'
'Pakkanen, Tapani A.'

_publ_section_title
;
 Assembly of the heterometallic Au(I)-M(I) (M = Cu, Ag) clusters
 containing the dialkyne-derived diphosphines: synthesis, luminescence and
 theoretical studies.
;
_journal_issue 38
_journal_name_full 'Dalton transactions (Cambridge, England : 2003)'
_journal_page_first 9022
_journal_page_last 9031
_journal_paper_doi 10.1039/c0dt00587h
_journal_volume 39
_journal_year 2010
_chemical_formula_moiety '(C132 H90 Ag2 Au6 P6), 2(C4 H10 O), 0.5(C3 H6 O), 2(Cl O4), 2.5(C H2 Cl2)'
_chemical_formula_sum 'C144 H118 Ag2 Au6 Cl7 O10.5 P6'
_chemical_formula_weight 3847.89
_chemical_name_systematic
;
?
;
_space_group_IT_number 14
_symmetry_cell_setting monoclinic
_symmetry_space_group_name_Hall '-P 2yn'
_symmetry_space_group_name_H-M 'P 1 21/n 1'
_atom_sites_solution_hydrogens geom
_atom_sites_solution_primary direct
_atom_sites_solution_secondary difmap
_audit_creation_method SHELXL-97
_cell_angle_alpha 90.00
_cell_angle_beta 104.629(2)
_cell_angle_gamma 90.00
_cell_formula_units_Z 4
_cell_length_a 19.3069(7)
_cell_length_b 38.0835(14)
_cell_length_c 21.3562(8)
_cell_measurement_reflns_used 12704
_cell_measurement_temperature 100(2)
_cell_measurement_theta_max 25.03
_cell_measurement_theta_min 1.00
_cell_volume 15193.6(10)
_computing_cell_refinement 'EvalCCD (Duisenberg, 2003)'
_computing_data_collection 'Collect (Bruker AXS BV, 1997-2008)'
_computing_data_reduction 'EvalCCD (Duisenberg, 2003)'
_computing_molecular_graphics 'Diamond v.3.2d (Brandenburg, 2010)'
_computing_publication_material 'SHELXL-97 (Sheldrick, 2008)'
_computing_structure_refinement 'SHELXL-97 (Sheldrick, 2008)'
_computing_structure_solution 'SHELXS-97 (Sheldrick, 2008)'
_diffrn_ambient_temperature 100(2)
_diffrn_detector_area_resol_mean 16
_diffrn_measured_fraction_theta_full 0.964
_diffrn_measured_fraction_theta_max 0.962
_diffrn_measurement_device '62mm x 62mm CCD camera on \k-goniostat'
_diffrn_measurement_device_type 'Bruker KAPPA APEX II CCD'
_diffrn_measurement_method '\f scans and \w scans with \k offset'
_diffrn_radiation_monochromator 'horizontally mounted graphite crystal'
_diffrn_radiation_source 'fine-focus sealed tube'
_diffrn_radiation_type MoK\a
_diffrn_radiation_wavelength 0.71073
_diffrn_reflns_av_R_equivalents 0.0675
_diffrn_reflns_av_sigmaI/netI 0.0712
_diffrn_reflns_limit_h_max 21
_diffrn_reflns_limit_h_min -23
_diffrn_reflns_limit_k_max 45
_diffrn_reflns_limit_k_min -45
_diffrn_reflns_limit_l_max 25
_diffrn_reflns_limit_l_min -25
_diffrn_reflns_number 117015
_diffrn_reflns_theta_full 25.00
_diffrn_reflns_theta_max 25.11
_diffrn_reflns_theta_min 1.64
_exptl_absorpt_coefficient_mu 6.260
_exptl_absorpt_correction_T_max 0.7167
_exptl_absorpt_correction_T_min 0.1967
_exptl_absorpt_correction_type multi-scan
_exptl_absorpt_process_details 'SADABS (Sheldrick, 2008)'
_exptl_crystal_colour yellow
_exptl_crystal_density_diffrn 1.682
_exptl_crystal_density_method 'not measured'
_exptl_crystal_description plate
_exptl_crystal_F_000 7372
_exptl_crystal_size_max 0.39
_exptl_crystal_size_mid 0.24
_exptl_crystal_size_min 0.06
_platon_squeeze_details
;
The contribution of the disordered solvent to the calculated structure factors
was taken into account with the BYPASS algorithm (van der Sluis & Spek, 1990),
implemented as the SQUEEZE option in PLATON (Spek, 2003).
;
_refine_diff_density_max 2.954
_refine_diff_density_min -2.144
_refine_diff_density_rms 0.263
_refine_ls_extinction_method none
_refine_ls_goodness_of_fit_ref 1.144
_refine_ls_hydrogen_treatment constr
_refine_ls_matrix_type full
_refine_ls_number_parameters 1646
_refine_ls_number_reflns 26055
_refine_ls_number_restraints 164
_refine_ls_restrained_S_all 1.144
_refine_ls_R_factor_all 0.1122
_refine_ls_R_factor_gt 0.0735
_refine_ls_shift/su_max 0.002
_refine_ls_shift/su_mean 0.000
_refine_ls_structure_factor_coef Fsqd
_refine_ls_weighting_details 'calc w=1/[\s^2^(Fo^2^)+(0.0387P)^2^+477.5007P] where P=(Fo^2^+2Fc^2^)/3'
_refine_ls_weighting_scheme calc
_refine_ls_wR_factor_gt 0.1635
_refine_ls_wR_factor_ref 0.1795
_reflns_number_gt 18467
_reflns_number_total 26055
_reflns_threshold_expression >2sigma(I)
_cod_data_source_file c0dt00587h.txt
_cod_data_source_block 1
_cod_original_sg_symbol_H-M 'P 21/n'
_cod_original_formula_sum 'C144 H118 Ag2 Au6 Cl7 O10.50 P6'
_cod_database_code 7026671

loop_
_symmetry_equiv_pos_as_xyz
'x, y, z'
'-x+1/2, y+1/2, -z+1/2'
'-x, -y, -z'
'x-1/2, -y-1/2, z-1/2'

loop_
_atom_site_label
_atom_site_type_symbol
_atom_site_fract_x
_atom_site_fract_y
_atom_site_fract_z
_atom_site_U_iso_or_equiv
_atom_site_adp_type
_atom_site_occupancy
_atom_site_symmetry_multiplicity
_atom_site_calc_flag
_atom_site_refinement_flags
_atom_site_disorder_assembly
_atom_site_disorder_group
Au1 Au 0.50257(3) 0.110144(15) 1.05453(3) 0.02926(15) Uani 1 1 d . . .
Au2 Au 0.27076(3) 0.315631(16) 1.00967(3) 0.03056(15) Uani 1 1 d . . .
Au3 Au 0.03176(3) 0.110668(15) 0.94498(3) 0.02900(15) Uani 1 1 d . . .
Au4 Au 0.36861(3) 0.146179(17) 1.00704(3) 0.03308(16) Uani 1 1 d . . .
Au5 Au 0.27807(3) 0.239284(16) 0.99138(3) 0.03551(16) Uani 1 1 d . . .
Au6 Au 0.16248(3) 0.150173(17) 0.95351(3) 0.03635(17) Uani 1 1 d . . .
Ag1 Ag 0.26458(6) 0.17855(3) 1.07245(6) 0.0344(3) Uani 1 1 d . . .
Ag2 Ag 0.27562(6) 0.18189(3) 0.89628(6) 0.0320(3) Uani 1 1 d . . .
P1 P 0.4516(2) 0.06309(10) 1.0960(2) 0.0302(9) Uani 1 1 d . . .
P2 P 0.5605(2) 0.15620(11) 1.0176(2) 0.0290(9) Uani 1 1 d . . .
P3 P 0.3869(2) 0.31897(11) 1.0761(2) 0.0310(9) Uani 1 1 d . . .
P4 P 0.1547(2) 0.32031(11) 0.9443(2) 0.0295(9) Uani 1 1 d . . .
P5 P -0.0224(2) 0.15585(10) 0.9884(2) 0.0279(9) Uani 1 1 d . . .
P6 P 0.0776(2) 0.06050(10) 0.9077(2) 0.0287(9) Uani 1 1 d . . .
C1 C 0.4535(8) 0.0677(4) 1.1799(8) 0.036(4) Uani 1 1 d . . .
C2 C 0.4007(9) 0.0521(5) 1.2069(9) 0.048(5) Uani 1 1 d . . .
H2 H 0.3590 0.0417 1.1798 0.058 Uiso 1 1 calc R . .
C3 C 0.4114(11) 0.0522(6) 1.2736(10) 0.066(6) Uani 1 1 d . . .
H3 H 0.3786 0.0404 1.2927 0.079 Uiso 1 1 calc R . .
C4 C 0.4691(11) 0.0692(6) 1.3120(9) 0.057(5) Uani 1 1 d . . .
H4 H 0.4740 0.0704 1.3573 0.068 Uiso 1 1 calc R . .
C5 C 0.5187(11) 0.0841(6) 1.2865(11) 0.065(6) Uani 1 1 d . . .
H5 H 0.5597 0.0948 1.3142 0.078 Uiso 1 1 calc R . .
C6 C 0.5109(10) 0.0842(5) 1.2214(9) 0.047(5) Uani 1 1 d . . .
H6 H 0.5455 0.0958 1.2041 0.056 Uiso 1 1 calc R . .
C7 C 0.4896(8) 0.0202(4) 1.0886(8) 0.040(4) Uani 1 1 d . . .
C8 C 0.4564(13) -0.0105(5) 1.0985(10) 0.065(6) Uani 1 1 d . . .
H8 H 0.4095 -0.0099 1.1050 0.078 Uiso 1 1 calc R . .
C9 C 0.4918(15) -0.0428(6) 1.0991(9) 0.071(7) Uani 1 1 d . . .
H9 H 0.4696 -0.0641 1.1068 0.086 Uiso 1 1 calc R . .
C10 C 0.5608(15) -0.0432(6) 1.0879(12) 0.087(9) Uani 1 1 d . . .
H10 H 0.5848 -0.0649 1.0870 0.104 Uiso 1 1 calc R . .
C11 C 0.5918(12) -0.0137(6) 1.0789(10) 0.069(7) Uani 1 1 d . . .
H11 H 0.6390 -0.0145 1.0732 0.083 Uiso 1 1 calc R . .
C12 C 0.5582(10) 0.0187(5) 1.0773(8) 0.048(5) Uani 1 1 d . . .
H12 H 0.5813 0.0395 1.0686 0.058 Uiso 1 1 calc R . .
C13 C 0.6557(8) 0.1617(4) 1.0597(8) 0.032(4) Uani 1 1 d . . .
C14 C 0.6921(9) 0.1338(4) 1.0947(8) 0.040(4) Uani 1 1 d . . .
H14 H 0.6695 0.1116 1.0953 0.047 Uiso 1 1 calc R . .
C15 C 0.7630(8) 0.1391(5) 1.1291(9) 0.045(4) Uani 1 1 d . . .
H15 H 0.7880 0.1205 1.1548 0.053 Uiso 1 1 calc R . .
C16 C 0.7987(10) 0.1711(5) 1.1270(9) 0.049(5) Uani 1 1 d . . .
H16 H 0.8471 0.1741 1.1508 0.059 Uiso 1 1 calc R . .
C17 C 0.7618(8) 0.1983(5) 1.0894(8) 0.041(4) Uani 1 1 d . . .
H17 H 0.7854 0.2200 1.0871 0.049 Uiso 1 1 calc R . .
C18 C 0.6901(8) 0.1939(5) 1.0549(7) 0.034(4) Uani 1 1 d . . .
H18 H 0.6652 0.2124 1.0288 0.041 Uiso 1 1 calc R . .
C19 C 0.5507(8) 0.1567(4) 0.9308(7) 0.031(4) Uani 1 1 d U . .
C20 C 0.5847(8) 0.1295(4) 0.9040(8) 0.033(4) Uani 1 1 d . . .
H20 H 0.6128 0.1124 0.9314 0.040 Uiso 1 1 calc R . .
C21 C 0.5768(10) 0.1281(5) 0.8388(8) 0.047(5) Uani 1 1 d . . .
H21 H 0.5988 0.1095 0.8212 0.057 Uiso 1 1 calc R . .
C22 C 0.5373(10) 0.1534(5) 0.7974(9) 0.051(5) Uani 1 1 d . . .
H22 H 0.5326 0.1522 0.7521 0.061 Uiso 1 1 calc R . .
C23 C 0.5047(10) 0.1803(5) 0.8236(8) 0.047(5) Uani 1 1 d . . .
H23 H 0.4780 0.1978 0.7959 0.056 Uiso 1 1 calc R . .
C24 C 0.5108(9) 0.1820(4) 0.8894(8) 0.041(4) Uani 1 1 d . . .
H24 H 0.4879 0.2003 0.9066 0.049 Uiso 1 1 calc R . .
C25 C 0.5226(7) 0.1965(4) 1.0347(7) 0.032(4) Uani 1 1 d . . .
C26 C 0.4974(8) 0.2235(4) 1.0448(8) 0.032(4) Uani 1 1 d U . .
C27 C 0.4644(9) 0.2544(5) 1.0581(8) 0.040(4) Uani 1 1 d . . .
C28 C 0.4358(8) 0.2807(4) 1.0668(8) 0.032(4) Uani 1 1 d . . .
C29 C 0.3888(8) 0.3191(4) 1.1608(7) 0.029(3) Uani 1 1 d . . .
C30 C 0.3258(8) 0.3142(4) 1.1808(8) 0.038(4) Uani 1 1 d . . .
H30 H 0.2814 0.3120 1.1493 0.046 Uiso 1 1 calc R . .
C31 C 0.3273(9) 0.3124(5) 1.2453(9) 0.046(5) Uani 1 1 d . . .
H31 H 0.2842 0.3086 1.2580 0.055 Uiso 1 1 calc R . .
C32 C 0.3925(10) 0.3163(5) 1.2932(9) 0.048(5) Uani 1 1 d . . .
H32 H 0.3934 0.3157 1.3378 0.057 Uiso 1 1 calc R . .
C33 C 0.4559(10) 0.3212(5) 1.2734(9) 0.047(5) Uani 1 1 d . . .
H33 H 0.5004 0.3234 1.3049 0.056 Uiso 1 1 calc R . .
C34 C 0.4536(9) 0.3229(4) 1.2073(8) 0.040(4) Uani 1 1 d . . .
H34 H 0.4965 0.3266 1.1941 0.048 Uiso 1 1 calc R . .
C35 C 0.4404(8) 0.3554(4) 1.0580(8) 0.038(4) Uani 1 1 d . . .
C36 C 0.4123(11) 0.3887(5) 1.0538(10) 0.061(5) Uani 1 1 d U . .
H36 H 0.3667 0.3929 1.0616 0.074 Uiso 1 1 calc R . .
C37 C 0.4524(11) 0.4162(6) 1.0378(13) 0.081(8) Uani 1 1 d . . .
H37 H 0.4334 0.4393 1.0356 0.097 Uiso 1 1 calc R . .
C38 C 0.5162(10) 0.4116(5) 1.0256(10) 0.061(6) Uani 1 1 d . . .
H38 H 0.5402 0.4308 1.0117 0.073 Uiso 1 1 calc R . .
C39 C 0.5464(12) 0.3793(6) 1.0331(12) 0.074(7) Uani 1 1 d . . .
H39 H 0.5932 0.3759 1.0274 0.089 Uiso 1 1 calc R . .
C40 C 0.5085(11) 0.3513(6) 1.0491(13) 0.082(8) Uani 1 1 d . . .
H40 H 0.5299 0.3286 1.0542 0.098 Uiso 1 1 calc R . .
C41 C 0.1019(8) 0.3560(4) 0.9643(8) 0.036(4) Uani 1 1 d . . .
C42 C 0.0397(10) 0.3498(5) 0.9872(9) 0.052(5) Uani 1 1 d U . .
H42 H 0.0228 0.3266 0.9911 0.062 Uiso 1 1 calc R . .
C43 C 0.0053(10) 0.3787(6) 1.0035(10) 0.063(6) Uani 1 1 d . . .
H43 H -0.0372 0.3758 1.0176 0.075 Uiso 1 1 calc R . .
C44 C 0.0323(12) 0.4120(6) 0.9993(12) 0.070(6) Uani 1 1 d . . .
H44 H 0.0075 0.4316 1.0107 0.084 Uiso 1 1 calc R . .
C45 C 0.0913(13) 0.4180(6) 0.9801(13) 0.081(8) Uani 1 1 d . . .
H45 H 0.1091 0.4411 0.9788 0.097 Uiso 1 1 calc R . .
C46 C 0.1259(10) 0.3898(5) 0.9621(9) 0.052(5) Uani 1 1 d . . .
H46 H 0.1679 0.3938 0.9476 0.062 Uiso 1 1 calc R . .
C47 C 0.1540(8) 0.3222(4) 0.8602(7) 0.031(4) Uani 1 1 d . . .
C48 C 0.0904(8) 0.3293(4) 0.8114(8) 0.040(4) Uani 1 1 d . . .
H48 H 0.0473 0.3345 0.8233 0.048 Uiso 1 1 calc R . .
C49 C 0.0908(8) 0.3287(4) 0.7472(8) 0.037(4) Uani 1 1 d . . .
H49 H 0.0480 0.3337 0.7151 0.044 Uiso 1 1 calc R . .
C50 C 0.1527(9) 0.3209(4) 0.7286(9) 0.043(4) Uani 1 1 d . . .
H50 H 0.1515 0.3201 0.6839 0.052 Uiso 1 1 calc R . .
C51 C 0.2156(10) 0.3144(6) 0.7735(8) 0.058(6) Uani 1 1 d . . .
H51 H 0.2583 0.3101 0.7604 0.070 Uiso 1 1 calc R . .
C52 C 0.2161(10) 0.3142(5) 0.8395(9) 0.056(5) Uani 1 1 d . . .
H52 H 0.2592 0.3086 0.8708 0.067 Uiso 1 1 calc R . .
C53 C 0.1050(8) 0.2818(4) 0.9515(8) 0.036(4) Uani 1 1 d . . .
C54 C 0.0768(8) 0.2550(4) 0.9599(7) 0.029(3) Uani 1 1 d . . .
C55 C 0.0449(8) 0.2236(4) 0.9690(7) 0.030(3) Uani 1 1 d U . .
C56 C 0.0173(8) 0.1962(4) 0.9795(9) 0.040(4) Uani 1 1 d . . .
C57 C -0.0108(7) 0.1513(4) 1.0751(7) 0.029(3) Uani 1 1 d . . .
C58 C -0.0516(9) 0.1261(4) 1.0961(8) 0.040(4) Uani 1 1 d . . .
H58 H -0.0866 0.1130 1.0658 0.048 Uiso 1 1 calc R . .
C59 C -0.0408(10) 0.1202(5) 1.1618(9) 0.051(5) Uani 1 1 d U . .
H59 H -0.0671 0.1023 1.1764 0.062 Uiso 1 1 calc R . .
C60 C 0.0085(10) 0.1405(5) 1.2074(9) 0.053(5) Uani 1 1 d . . .
H60 H 0.0142 0.1368 1.2524 0.064 Uiso 1 1 calc R . .
C61 C 0.0482(9) 0.1656(5) 1.1861(9) 0.047(5) Uani 1 1 d . . .
H61 H 0.0827 0.1788 1.2165 0.056 Uiso 1 1 calc R . .
C62 C 0.0383(8) 0.1716(5) 1.1205(8) 0.040(4) Uani 1 1 d . . .
H62 H 0.0649 0.1896 1.1062 0.048 Uiso 1 1 calc R . .
C63 C -0.1185(7) 0.1635(4) 0.9524(6) 0.023(3) Uani 1 1 d . . .
C64 C -0.1594(8) 0.1357(4) 0.9182(8) 0.036(4) Uani 1 1 d . . .
H64 H -0.1383 0.1136 0.9141 0.043 Uiso 1 1 calc R . .
C65 C -0.2337(9) 0.1419(5) 0.8900(9) 0.046(4) Uani 1 1 d . . .
H65 H -0.2634 0.1235 0.8680 0.055 Uiso 1 1 calc R . .
C66 C -0.2616(9) 0.1745(4) 0.8950(8) 0.038(4) Uani 1 1 d . . .
H66 H -0.3106 0.1788 0.8747 0.046 Uiso 1 1 calc R . .
C67 C -0.2201(9) 0.2015(4) 0.9289(8) 0.038(4) Uani 1 1 d . . .
H67 H -0.2409 0.2239 0.9316 0.045 Uiso 1 1 calc R . .
C68 C -0.1485(9) 0.1958(4) 0.9589(8) 0.038(4) Uani 1 1 d . . .
H68 H -0.1204 0.2139 0.9836 0.046 Uiso 1 1 calc R . .
C69 C 0.0324(8) 0.0197(4) 0.9165(7) 0.026(3) Uani 1 1 d . . .
C70 C 0.0661(9) -0.0088(4) 0.9526(10) 0.047(5) Uani 1 1 d . . .
H70 H 0.1149 -0.0069 0.9756 0.057 Uiso 1 1 calc R . .
C71 C 0.0291(11) -0.0399(5) 0.9556(10) 0.057(5) Uani 1 1 d . . .
H71 H 0.0517 -0.0591 0.9812 0.069 Uiso 1 1 calc R . .
C72 C -0.0419(13) -0.0422(5) 0.9200(9) 0.060(6) Uani 1 1 d . . .
H72 H -0.0673 -0.0635 0.9209 0.072 Uiso 1 1 calc R . .
C73 C -0.0763(11) -0.0147(6) 0.8838(9) 0.064(6) Uani 1 1 d . . .
H73 H -0.1246 -0.0172 0.8595 0.076 Uiso 1 1 calc R . .
C74 C -0.0407(9) 0.0165(5) 0.8827(9) 0.053(5) Uani 1 1 d . . .
H74 H -0.0652 0.0360 0.8594 0.064 Uiso 1 1 calc R . .
C75 C 0.0812(8) 0.0603(4) 0.8235(8) 0.033(4) Uani 1 1 d . . .
C76 C 0.1025(9) 0.0287(5) 0.7978(8) 0.041(4) Uani 1 1 d . . .
H76 H 0.1164 0.0087 0.8247 0.050 Uiso 1 1 calc R . .
C77 C 0.1025(11) 0.0277(5) 0.7329(10) 0.059(5) Uani 1 1 d . . .
H77 H 0.1147 0.0066 0.7143 0.071 Uiso 1 1 calc R . .
C78 C 0.0840(12) 0.0583(6) 0.6945(10) 0.063(6) Uani 1 1 d . . .
H78 H 0.0861 0.0581 0.6505 0.075 Uiso 1 1 calc R . .
C79 C 0.0637(11) 0.0875(6) 0.7195(10) 0.062(6) Uani 1 1 d . . .
H79 H 0.0492 0.1075 0.6926 0.074 Uiso 1 1 calc R . .
C80 C 0.0634(10) 0.0891(5) 0.7842(9) 0.049(5) Uani 1 1 d . . .
H80 H 0.0507 0.1104 0.8016 0.059 Uiso 1 1 calc R . .
C81 C 0.1661(9) 0.0549(4) 0.9531(8) 0.033(4) Uani 1 1 d . . .
C82 C 0.2274(9) 0.0556(4) 0.9859(8) 0.038(4) Uani 1 1 d . . .
C83 C 0.2981(8) 0.0570(4) 1.0217(7) 0.028(3) Uani 1 1 d U . .
C84 C 0.3595(8) 0.0590(4) 1.0540(8) 0.033(4) Uani 1 1 d U . .
C85 C 0.3156(10) 0.2410(4) 0.9103(8) 0.042(4) Uani 1 1 d . . .
C86 C 0.3344(8) 0.2412(4) 0.8615(8) 0.032(4) Uani 1 1 d . . .
C87 C 0.3626(9) 0.2446(4) 0.8057(7) 0.036(4) Uani 1 1 d . . .
C88 C 0.3322(9) 0.2259(5) 0.7477(9) 0.052(5) Uani 1 1 d . . .
H88 H 0.2929 0.2106 0.7457 0.062 Uiso 1 1 calc R . .
C89 C 0.3587(10) 0.2299(7) 0.6953(11) 0.071(7) Uani 1 1 d . . .
H89 H 0.3385 0.2170 0.6570 0.085 Uiso 1 1 calc R . .
C90 C 0.4148(11) 0.2528(6) 0.6968(11) 0.060(5) Uani 1 1 d U . .
H90 H 0.4335 0.2554 0.6600 0.072 Uiso 1 1 calc R . .
C91 C 0.4429(11) 0.2713(5) 0.7514(12) 0.065(6) Uani 1 1 d . . .
H91 H 0.4813 0.2869 0.7516 0.078 Uiso 1 1 calc R . .
C92 C 0.4188(10) 0.2686(5) 0.8071(10) 0.055(5) Uani 1 1 d . . .
H92 H 0.4391 0.2823 0.8445 0.066 Uiso 1 1 calc R . .
C93 C 0.1504(8) 0.1658(5) 0.8628(11) 0.054(5) Uani 1 1 d . . .
C94 C 0.1513(8) 0.1763(5) 0.8064(9) 0.042(4) Uani 1 1 d . . .
C95 C 0.1528(9) 0.1870(5) 0.7426(9) 0.045(5) Uani 1 1 d . . .
C96 C 0.1777(9) 0.1651(5) 0.7007(9) 0.049(5) Uani 1 1 d . . .
H96 H 0.1909 0.1416 0.7135 0.059 Uiso 1 1 calc R . .
C97 C 0.1833(11) 0.1767(6) 0.6415(8) 0.059(6) Uani 1 1 d . . .
H97 H 0.1988 0.1612 0.6129 0.070 Uiso 1 1 calc R . .
C98 C 0.1663(10) 0.2110(5) 0.6239(9) 0.049(5) Uani 1 1 d U . .
H98 H 0.1728 0.2192 0.5838 0.058 Uiso 1 1 calc R . .
C99 C 0.1404(10) 0.2334(5) 0.6621(10) 0.059(6) Uani 1 1 d . . .
H99 H 0.1273 0.2567 0.6477 0.071 Uiso 1 1 calc R . .
C100 C 0.1331(8) 0.2226(5) 0.7214(9) 0.042(4) Uani 1 1 d . . .
H100 H 0.1154 0.2383 0.7482 0.050 Uiso 1 1 calc R . .
C101 C 0.3530(9) 0.1314(5) 0.9139(11) 0.050(5) Uani 1 1 d . . .
C102 C 0.3394(8) 0.1216(4) 0.8577(8) 0.035(4) Uani 1 1 d U . .
C103 C 0.3263(8) 0.1079(4) 0.7925(8) 0.039(4) Uani 1 1 d . . .
C104 C 0.2862(9) 0.0760(5) 0.7774(9) 0.045(4) Uani 1 1 d . . .
H104 H 0.2675 0.0645 0.8091 0.054 Uiso 1 1 calc R . .
C105 C 0.2752(11) 0.0624(5) 0.7152(10) 0.058(5) Uani 1 1 d . . .
H105 H 0.2519 0.0404 0.7056 0.070 Uiso 1 1 calc R . .
C106 C 0.2968(11) 0.0798(5) 0.6674(9) 0.059(5) Uani 1 1 d . . .
H106 H 0.2859 0.0708 0.6246 0.071 Uiso 1 1 calc R . .
C107 C 0.3355(10) 0.1112(5) 0.6829(9) 0.051(5) Uani 1 1 d . . .
H107 H 0.3528 0.1231 0.6508 0.061 Uiso 1 1 calc R . .
C108 C 0.3485(9) 0.1247(5) 0.7442(9) 0.046(5) Uani 1 1 d . . .
H108 H 0.3735 0.1464 0.7535 0.056 Uiso 1 1 calc R . .
C109 C 0.1786(9) 0.1347(5) 1.0437(12) 0.057(6) Uani 1 1 d . . .
C110 C 0.1914(8) 0.1248(5) 1.1022(10) 0.044(5) Uani 1 1 d . . .
C111 C 0.2061(7) 0.1112(4) 1.1682(7) 0.031(4) Uani 1 1 d . . .
C112 C 0.2132(8) 0.0751(4) 1.1772(9) 0.039(4) Uani 1 1 d . . .
H112 H 0.2110 0.0596 1.1420 0.047 Uiso 1 1 calc R . .
C113 C 0.2240(9) 0.0624(5) 1.2415(10) 0.056(5) Uani 1 1 d . . .
H113 H 0.2279 0.0378 1.2489 0.067 Uiso 1 1 calc R . .
C114 C 0.2290(9) 0.0844(6) 1.2932(9) 0.052(5) Uani 1 1 d . . .
H114 H 0.2372 0.0754 1.3359 0.062 Uiso 1 1 calc R . .
C115 C 0.2217(8) 0.1203(5) 1.2815(9) 0.049(5) Uani 1 1 d . . .
H115 H 0.2249 0.1359 1.3167 0.059 Uiso 1 1 calc R . .
C116 C 0.2098(9) 0.1334(5) 1.2200(8) 0.041(4) Uani 1 1 d U . .
H116 H 0.2041 0.1580 1.2130 0.050 Uiso 1 1 calc R . .
C117 C 0.3876(9) 0.1599(4) 1.0998(9) 0.041(4) Uani 1 1 d U . .
C118 C 0.3956(7) 0.1692(4) 1.1563(8) 0.034(4) Uani 1 1 d . . .
C119 C 0.4043(8) 0.1812(5) 1.2231(8) 0.037(4) Uani 1 1 d . . .
C120 C 0.3881(9) 0.1582(5) 1.2682(8) 0.048(5) Uani 1 1 d . . .
H120 H 0.3715 0.1351 1.2555 0.058 Uiso 1 1 calc R . .
C121 C 0.3964(9) 0.1691(5) 1.3323(9) 0.051(5) Uani 1 1 d . . .
H121 H 0.3868 0.1533 1.3634 0.062 Uiso 1 1 calc R . .
C122 C 0.4186(9) 0.2031(5) 1.3506(9) 0.048(5) Uani 1 1 d . . .
H122 H 0.4231 0.2105 1.3939 0.058 Uiso 1 1 calc R . .
C123 C 0.4340(9) 0.2259(5) 1.3064(9) 0.053(5) Uani 1 1 d . . .
H123 H 0.4487 0.2492 1.3187 0.064 Uiso 1 1 calc R . .
C124 C 0.4280(9) 0.2147(5) 1.2435(9) 0.047(5) Uani 1 1 d . . .
H124 H 0.4404 0.2305 1.2135 0.057 Uiso 1 1 calc R . .
C125 C 0.2433(9) 0.2396(4) 1.0725(9) 0.042(4) Uani 1 1 d . . .
C126 C 0.2219(8) 0.2395(4) 1.1221(8) 0.032(4) Uani 1 1 d . . .
C127 C 0.1956(9) 0.2435(4) 1.1789(9) 0.043(4) Uani 1 1 d . . .
C128 C 0.2350(10) 0.2298(5) 1.2391(9) 0.047(5) Uani 1 1 d . . .
H128 H 0.2787 0.2177 1.2417 0.057 Uiso 1 1 calc R . .
C129 C 0.2105(10) 0.2339(5) 1.2935(10) 0.053(5) Uani 1 1 d . . .
H129 H 0.2362 0.2248 1.3341 0.064 Uiso 1 1 calc R . .
C130 C 0.1438(11) 0.2528(5) 1.2870(10) 0.057(6) Uani 1 1 d . . .
H130 H 0.1260 0.2565 1.3241 0.068 Uiso 1 1 calc R . .
C131 C 0.1057(11) 0.2656(5) 1.2276(11) 0.059(5) Uani 1 1 d U . .
H131 H 0.0610 0.2769 1.2239 0.071 Uiso 1 1 calc R . .
C132 C 0.1325(10) 0.2620(5) 1.1734(10) 0.053(5) Uani 1 1 d . . .
H132 H 0.1080 0.2720 1.1332 0.064 Uiso 1 1 calc R . .
Cl1 Cl 0.8372(3) 0.30393(14) 1.0090(3) 0.0613(14) Uani 1 1 d . . .
O1 O 0.7881(10) 0.2785(4) 1.0205(8) 0.096(6) Uani 1 1 d . . .
O2 O 0.8092(8) 0.3183(4) 0.9442(6) 0.079(5) Uani 1 1 d . . .
O3 O 0.8494(12) 0.3305(5) 1.0547(8) 0.115(7) Uani 1 1 d . . .
O4 O 0.9077(9) 0.2859(5) 1.0139(8) 0.092(5) Uani 1 1 d . . .
Cl2 Cl 0.2349(3) 0.46453(14) 0.3373(3) 0.0730(17) Uani 1 1 d . . .
O5 O 0.2994(9) 0.4438(4) 0.3583(11) 0.116(8) Uani 1 1 d . . .
O6 O 0.2379(7) 0.4955(3) 0.3766(7) 0.067(4) Uani 1 1 d . . .
O7 O 0.2243(17) 0.4746(6) 0.2717(10) 0.168(12) Uani 1 1 d . . .
O8 O 0.1753(9) 0.4429(5) 0.3435(9) 0.097(6) Uani 1 1 d . . .
O9 O 0.7854(9) 0.4513(5) 0.9484(7) 0.083(5) Uani 1 1 d . . .
C133 C 0.7221(11) 0.4040(5) 0.9826(9) 0.061(6) Uani 1 1 d . . .
H13A H 0.7034 0.4189 1.0119 0.091 Uiso 1 1 calc R . .
H13B H 0.7241 0.3796 0.9975 0.091 Uiso 1 1 calc R . .
H13C H 0.6906 0.4056 0.9388 0.091 Uiso 1 1 calc R . .
C134 C 0.8027(18) 0.4171(8) 0.9819(14) 0.121(12) Uani 1 1 d . . .
H13D H 0.8337 0.4200 1.0262 0.146 Uiso 1 1 calc R . .
H13E H 0.8259 0.4008 0.9572 0.146 Uiso 1 1 calc R . .
C135 C 0.8491(14) 0.4696(9) 0.9363(15) 0.113(12) Uani 1 1 d . . .
H13F H 0.8743 0.4536 0.9131 0.135 Uiso 1 1 calc R . .
H13G H 0.8825 0.4756 0.9783 0.135 Uiso 1 1 calc R . .
C136 C 0.8293(18) 0.5025(6) 0.8974(13) 0.104(11) Uani 1 1 d . . .
H13H H 0.8725 0.5133 0.8898 0.157 Uiso 1 1 calc R . .
H13I H 0.8063 0.5189 0.9211 0.157 Uiso 1 1 calc R . .
H13J H 0.7960 0.4967 0.8558 0.157 Uiso 1 1 calc R . .
O10 O 0.2256(7) 0.4478(4) 0.6242(7) 0.064(4) Uani 1 1 d . . .
C137 C 0.1983(13) 0.4490(7) 0.7272(12) 0.085(7) Uani 1 1 d U . .
H13K H 0.1538 0.4625 0.7152 0.128 Uiso 1 1 calc R . .
H13L H 0.2207 0.4522 0.7734 0.128 Uiso 1 1 calc R . .
H13M H 0.1877 0.4240 0.7183 0.128 Uiso 1 1 calc R . .
C138 C 0.2491(11) 0.4617(6) 0.6879(11) 0.067(6) Uani 1 1 d . . .
H13N H 0.2492 0.4876 0.6864 0.080 Uiso 1 1 calc R . .
H13O H 0.2984 0.4536 0.7082 0.080 Uiso 1 1 calc R . .
C139 C 0.2741(12) 0.4577(6) 0.5858(10) 0.070(6) Uani 1 1 d . . .
H13P H 0.3218 0.4471 0.6040 0.084 Uiso 1 1 calc R . .
H13Q H 0.2797 0.4835 0.5859 0.084 Uiso 1 1 calc R . .
C140 C 0.2430(14) 0.4445(7) 0.5162(10) 0.094(9) Uani 1 1 d . . .
H14A H 0.2515 0.4192 0.5143 0.141 Uiso 1 1 calc R . .
H14B H 0.2662 0.4567 0.4867 0.141 Uiso 1 1 calc R . .
H14C H 0.1914 0.4490 0.5034 0.141 Uiso 1 1 calc R . .
C141 C 0.6344(11) 0.3089(6) 0.9400(9) 0.062(6) Uani 1 1 d . . .
H14D H 0.6811 0.3026 0.9316 0.074 Uiso 1 1 calc R . .
H14E H 0.6440 0.3218 0.9816 0.074 Uiso 1 1 calc R . .
Cl3 Cl 0.5871(3) 0.27088(14) 0.9458(2) 0.0673(15) Uani 1 1 d . . .
Cl4 Cl 0.5862(4) 0.33674(18) 0.8766(3) 0.100(2) Uani 1 1 d . . .
C142 C 0.2890(9) 0.4903(10) 0.970(2) 0.087(14) Uani 0.592(10) 1 d PD A 1
H14F H 0.3001 0.4675 0.9928 0.105 Uiso 0.592(10) 1 calc PR A 1
H14G H 0.2884 0.5082 1.0035 0.105 Uiso 0.592(10) 1 calc PR A 1
Cl5 Cl 0.3600(6) 0.5005(3) 0.9344(6) 0.101(4) Uani 0.592(10) 1 d PD A 1
Cl6 Cl 0.2019(6) 0.4876(3) 0.9185(6) 0.099(4) Uani 0.592(10) 1 d PD A 1
C143 C 0.702(2) 0.1071(8) 0.6904(16) 0.049(11) Uani 0.408(10) 1 d PDU A 2
H14H H 0.6716 0.0866 0.6949 0.059 Uiso 0.408(10) 1 calc PR A 2
H14I H 0.7428 0.1080 0.7289 0.059 Uiso 0.408(10) 1 calc PR A 2
Cl7 Cl 0.6488(10) 0.1476(5) 0.6850(10) 0.112(7) Uani 0.408(10) 1 d PDU A 2
Cl8 Cl 0.7335(13) 0.1027(6) 0.6169(11) 0.133(8) Uani 0.408(10) 1 d PDU A 2
O12 O 0.4509(12) 0.0143(5) 0.7203(9) 0.040(5) Uani 0.50 1 d PDU B 3
C144 C 0.471(2) 0.0302(8) 0.6815(11) 0.077(13) Uani 0.50 1 d PDU B 3
C145 C 0.4591(17) 0.0215(8) 0.6104(10) 0.039(8) Uani 0.50 1 d PDU B 3
H14J H 0.4098 0.0134 0.5929 0.058 Uiso 0.50 1 calc PR B 3
H14K H 0.4925 0.0030 0.6054 0.058 Uiso 0.50 1 calc PR B 3
H14L H 0.4675 0.0425 0.5869 0.058 Uiso 0.50 1 calc PR B 3
C146 C 0.515(2) 0.0634(8) 0.6891(16) 0.064(11) Uani 0.50 1 d PDU B 3
H14M H 0.5241 0.0718 0.7339 0.096 Uiso 0.50 1 calc PR B 3
H14N H 0.4891 0.0815 0.6597 0.096 Uiso 0.50 1 calc PR B 3
H14O H 0.5607 0.0585 0.6788 0.096 Uiso 0.50 1 calc PR B 3
C147 C 0.846(4) 0.0979(12) 0.337(3) 0.20(4) Uani 0.50 1 d PDU C 4
H14X H 0.8802 0.0779 0.3441 0.239 Uiso 0.50 1 calc PR C 4
H14Z H 0.8123 0.0951 0.2936 0.239 Uiso 0.50 1 calc PR C 4
Cl11 Cl 0.8000(9) 0.1007(4) 0.3991(8) 0.107(5) Uani 0.50 1 d PDU C 4
Cl12 Cl 0.8928(9) 0.1385(5) 0.3416(10) 0.139(6) Uani 0.50 1 d PDU C 4

loop_
_atom_site_aniso_label
_atom_site_aniso_U_11
_atom_site_aniso_U_22
_atom_site_aniso_U_33
_atom_site_aniso_U_23
_atom_site_aniso_U_13
_atom_site_aniso_U_12
Au1 0.0209(3) 0.0327(3) 0.0357(4) 0.0016(3) 0.0100(3) 0.0004(2)
Au2 0.0228(3) 0.0376(3) 0.0310(4) -0.0030(3) 0.0063(3) -0.0023(3)
Au3 0.0214(3) 0.0314(3) 0.0359(4) -0.0017(3) 0.0104(3) -0.0003(2)
Au4 0.0227(3) 0.0399(4) 0.0362(4) 0.0007(3) 0.0065(3) 0.0053(3)
Au5 0.0342(4) 0.0346(3) 0.0367(4) -0.0027(3) 0.0071(3) -0.0031(3)
Au6 0.0219(3) 0.0380(4) 0.0505(4) -0.0003(3) 0.0117(3) -0.0039(3)
Ag1 0.0223(6) 0.0369(7) 0.0438(8) -0.0009(6) 0.0077(5) -0.0005(5)
Ag2 0.0238(6) 0.0335(6) 0.0384(7) -0.0006(5) 0.0074(5) -0.0010(5)
P1 0.023(2) 0.031(2) 0.037(2) 0.0059(18) 0.0080(18) -0.0009(16)
P2 0.023(2) 0.035(2) 0.031(2) -0.0047(17) 0.0111(17) -0.0032(16)
P3 0.021(2) 0.036(2) 0.036(2) -0.0069(18) 0.0079(18) 0.0003(17)
P4 0.024(2) 0.035(2) 0.030(2) -0.0002(17) 0.0086(17) -0.0045(17)
P5 0.022(2) 0.033(2) 0.031(2) -0.0011(17) 0.0100(17) 0.0014(16)
P6 0.021(2) 0.033(2) 0.034(2) -0.0041(17) 0.0082(17) 0.0008(16)
C1 0.027(9) 0.035(9) 0.047(11) -0.003(8) 0.010(8) -0.005(7)
C2 0.029(9) 0.059(12) 0.056(13) -0.005(10) 0.007(9) -0.005(8)
C3 0.053(13) 0.104(18) 0.049(13) 0.012(12) 0.029(11) -0.019(12)
C4 0.058(13) 0.083(15) 0.027(11) -0.006(10) 0.007(9) -0.005(11)
C5 0.046(12) 0.075(15) 0.073(16) -0.015(12) 0.013(11) -0.024(11)
C6 0.050(11) 0.050(11) 0.044(12) -0.001(9) 0.020(9) -0.006(9)
C7 0.025(9) 0.040(10) 0.046(11) -0.006(8) -0.007(8) -0.007(7)
C8 0.085(16) 0.038(11) 0.056(14) 0.005(9) -0.012(11) -0.012(10)
C9 0.11(2) 0.058(14) 0.035(12) 0.011(10) -0.010(12) -0.023(13)
C10 0.10(2) 0.053(15) 0.087(19) -0.030(13) -0.016(16) 0.041(15)
C11 0.060(14) 0.061(14) 0.068(15) -0.025(11) -0.018(11) 0.041(12)
C12 0.049(11) 0.043(10) 0.042(11) -0.003(8) -0.009(9) 0.014(9)
C13 0.019(8) 0.048(10) 0.033(9) -0.002(7) 0.011(7) 0.004(7)
C14 0.035(10) 0.036(9) 0.041(10) -0.009(8) -0.002(8) -0.004(7)
C15 0.024(9) 0.052(11) 0.056(12) -0.011(9) 0.007(8) 0.012(8)
C16 0.035(10) 0.066(13) 0.042(11) -0.007(9) 0.004(9) 0.009(9)
C17 0.019(8) 0.066(12) 0.039(10) -0.017(9) 0.010(7) -0.023(8)
C18 0.020(8) 0.060(11) 0.023(9) 0.000(8) 0.005(7) 0.004(7)
C19 0.033(7) 0.034(7) 0.027(7) 0.002(6) 0.009(6) -0.004(6)
C20 0.026(8) 0.035(9) 0.042(10) -0.012(7) 0.017(7) -0.003(7)
C21 0.063(12) 0.048(11) 0.037(11) -0.021(9) 0.024(9) -0.008(9)
C22 0.052(12) 0.058(12) 0.043(11) -0.006(10) 0.013(9) -0.027(10)
C23 0.049(11) 0.059(12) 0.031(11) -0.001(9) 0.006(9) -0.009(9)
C24 0.046(10) 0.037(9) 0.048(11) 0.006(8) 0.028(9) 0.007(8)
C25 0.013(7) 0.046(10) 0.034(9) -0.019(7) 0.004(7) 0.002(7)
C26 0.025(6) 0.039(7) 0.034(7) -0.004(6) 0.008(6) -0.010(6)
C27 0.032(9) 0.056(12) 0.035(10) -0.005(8) 0.014(8) -0.021(8)
C28 0.023(8) 0.031(9) 0.040(10) -0.008(7) 0.005(7) 0.002(7)
C29 0.021(8) 0.038(9) 0.021(8) -0.013(7) -0.008(6) 0.000(6)
C30 0.020(8) 0.049(10) 0.046(11) 0.002(8) 0.008(7) -0.005(7)
C31 0.032(10) 0.062(12) 0.048(12) -0.004(9) 0.015(9) -0.002(8)
C32 0.064(13) 0.046(11) 0.037(11) -0.014(8) 0.018(10) 0.007(9)
C33 0.038(10) 0.048(11) 0.053(12) -0.001(9) 0.009(9) -0.009(8)
C34 0.047(11) 0.040(10) 0.032(10) -0.004(7) 0.008(8) -0.002(8)
C35 0.018(8) 0.039(9) 0.052(11) -0.006(8) -0.001(7) -0.005(7)
C36 0.054(9) 0.063(9) 0.072(9) 0.007(7) 0.023(7) 0.000(7)
C37 0.039(12) 0.061(14) 0.14(2) 0.037(14) 0.026(14) 0.004(10)
C38 0.043(12) 0.043(11) 0.086(16) 0.015(10) -0.006(11) -0.024(9)
C39 0.067(15) 0.060(14) 0.11(2) -0.017(13) 0.048(14) -0.026(12)
C40 0.050(13) 0.054(13) 0.15(2) 0.006(14) 0.046(15) -0.013(10)
C41 0.029(9) 0.040(9) 0.034(10) -0.006(7) -0.003(7) -0.007(7)
C42 0.042(8) 0.054(8) 0.063(9) -0.008(7) 0.019(7) 0.004(7)
C43 0.033(11) 0.083(16) 0.075(15) -0.024(12) 0.019(10) -0.001(10)
C44 0.056(14) 0.055(13) 0.095(18) -0.021(12) 0.010(13) 0.001(11)
C45 0.088(18) 0.045(13) 0.12(2) -0.040(13) 0.037(16) -0.021(12)
C46 0.041(11) 0.055(12) 0.064(13) -0.004(10) 0.021(10) 0.000(9)
C47 0.024(8) 0.030(8) 0.034(9) 0.009(7) -0.002(7) -0.005(6)
C48 0.027(9) 0.041(10) 0.052(12) 0.005(8) 0.012(8) 0.007(7)
C49 0.030(9) 0.055(11) 0.022(9) 0.009(8) 0.001(7) -0.004(8)
C50 0.051(11) 0.051(11) 0.039(11) -0.002(8) 0.030(9) 0.003(9)
C51 0.054(12) 0.101(17) 0.027(11) 0.015(10) 0.022(9) 0.028(11)
C52 0.048(12) 0.086(15) 0.036(11) -0.004(10) 0.017(9) 0.021(10)
C53 0.023(8) 0.049(10) 0.031(10) 0.001(8) -0.003(7) -0.012(7)
C54 0.026(8) 0.044(10) 0.017(8) -0.001(7) 0.004(6) -0.007(7)
C55 0.021(6) 0.038(7) 0.030(7) -0.002(6) 0.006(5) 0.003(6)
C56 0.028(9) 0.032(9) 0.062(12) -0.008(8) 0.019(8) -0.004(7)
C57 0.016(7) 0.032(8) 0.037(9) -0.001(7) 0.002(7) 0.013(6)
C58 0.041(10) 0.043(10) 0.034(10) -0.009(8) 0.007(8) -0.001(8)
C59 0.049(8) 0.057(8) 0.048(8) -0.003(7) 0.014(7) 0.000(7)
C60 0.049(12) 0.075(14) 0.033(11) -0.003(10) 0.005(9) 0.012(10)
C61 0.023(9) 0.053(11) 0.058(13) -0.028(9) -0.004(8) 0.004(8)
C62 0.022(8) 0.060(11) 0.033(11) -0.009(8) 0.001(7) -0.004(8)
C63 0.017(7) 0.036(8) 0.011(7) 0.004(6) -0.006(6) 0.000(6)
C64 0.032(9) 0.034(9) 0.042(10) 0.004(7) 0.010(8) 0.002(7)
C65 0.026(9) 0.045(10) 0.064(13) 0.008(9) 0.008(8) -0.009(8)
C66 0.028(9) 0.041(10) 0.044(11) 0.005(8) 0.009(8) 0.003(7)
C67 0.047(11) 0.036(9) 0.038(10) 0.006(8) 0.023(8) 0.009(8)
C68 0.047(11) 0.038(9) 0.036(10) 0.012(8) 0.022(8) 0.004(8)
C69 0.033(9) 0.022(7) 0.026(8) 0.004(6) 0.010(7) -0.006(6)
C70 0.031(9) 0.042(10) 0.079(14) -0.006(9) 0.034(10) 0.001(8)
C71 0.055(13) 0.058(13) 0.068(14) 0.013(10) 0.031(11) 0.023(10)
C72 0.104(19) 0.048(12) 0.028(11) 0.011(9) 0.016(11) -0.004(11)
C73 0.055(13) 0.077(15) 0.046(12) 0.018(11) -0.011(10) -0.034(11)
C74 0.030(10) 0.050(11) 0.064(13) 0.006(10) -0.015(9) -0.010(8)
C75 0.027(8) 0.042(9) 0.031(9) 0.004(7) 0.007(7) 0.007(7)
C76 0.039(10) 0.052(11) 0.035(10) 0.015(8) 0.013(8) 0.015(8)
C77 0.070(14) 0.053(12) 0.061(14) 0.002(10) 0.027(11) 0.012(10)
C78 0.082(16) 0.077(15) 0.039(12) 0.003(11) 0.035(11) 0.007(12)
C79 0.077(15) 0.067(14) 0.044(13) 0.007(10) 0.021(11) 0.012(11)
C80 0.050(11) 0.050(11) 0.058(13) -0.001(9) 0.033(10) 0.003(9)
C81 0.037(10) 0.033(9) 0.029(9) -0.003(7) 0.009(8) 0.003(7)
C82 0.037(10) 0.024(8) 0.048(11) -0.001(7) 0.000(9) -0.003(7)
C83 0.026(7) 0.030(6) 0.029(7) 0.001(5) 0.007(6) 0.002(5)
C84 0.030(7) 0.033(7) 0.035(7) 0.002(6) 0.007(6) 0.003(6)
C85 0.053(11) 0.039(10) 0.025(10) -0.011(7) -0.011(8) -0.013(8)
C86 0.041(10) 0.025(8) 0.027(10) -0.005(7) 0.004(8) 0.001(7)
C87 0.036(9) 0.048(10) 0.022(9) 0.007(7) 0.005(7) -0.012(8)
C88 0.019(9) 0.077(14) 0.057(13) 0.018(11) 0.004(9) 0.002(9)
C89 0.036(11) 0.12(2) 0.055(14) 0.023(13) 0.007(10) -0.012(12)
C90 0.050(8) 0.074(9) 0.057(9) 0.017(8) 0.015(7) 0.004(7)
C91 0.049(12) 0.053(13) 0.096(18) 0.025(12) 0.021(12) -0.006(10)
C92 0.051(12) 0.041(11) 0.067(14) 0.012(10) 0.004(10) -0.008(9)
C93 0.010(8) 0.053(12) 0.093(17) -0.007(11) 0.002(9) -0.017(7)
C94 0.016(8) 0.056(11) 0.050(12) 0.005(9) 0.002(8) -0.005(7)
C95 0.027(9) 0.055(11) 0.048(12) -0.001(9) -0.002(8) -0.022(8)
C96 0.036(10) 0.048(11) 0.052(13) -0.009(9) -0.009(9) -0.004(8)
C97 0.083(15) 0.076(15) 0.018(10) -0.005(9) 0.015(10) 0.002(12)
C98 0.057(8) 0.049(8) 0.031(8) -0.001(7) -0.006(7) 0.001(7)
C99 0.055(13) 0.047(11) 0.053(13) 0.011(10) -0.028(10) 0.003(9)
C100 0.023(9) 0.048(10) 0.043(11) 0.010(8) -0.013(8) -0.009(7)
C101 0.022(9) 0.042(10) 0.084(16) -0.001(10) 0.010(9) 0.009(7)
C102 0.032(7) 0.039(7) 0.035(8) 0.001(6) 0.011(6) 0.004(6)
C103 0.027(9) 0.041(10) 0.043(11) 0.000(8) -0.001(8) 0.014(7)
C104 0.036(10) 0.053(11) 0.043(11) 0.003(9) 0.007(8) -0.002(8)
C105 0.066(14) 0.052(12) 0.052(13) -0.016(10) 0.007(11) -0.003(10)
C106 0.076(15) 0.064(13) 0.029(11) -0.008(10) -0.001(10) 0.008(11)
C107 0.049(11) 0.055(12) 0.044(12) 0.008(9) 0.003(9) -0.009(9)
C108 0.041(10) 0.057(12) 0.043(12) 0.005(9) 0.014(9) -0.012(9)
C109 0.032(10) 0.058(12) 0.089(17) -0.049(12) 0.029(11) -0.017(9)
C110 0.019(9) 0.054(11) 0.059(14) -0.024(10) 0.012(9) -0.012(8)
C111 0.019(8) 0.045(9) 0.029(9) -0.011(7) 0.007(7) -0.003(7)
C112 0.034(9) 0.040(10) 0.044(11) -0.012(8) 0.012(8) -0.010(7)
C113 0.026(10) 0.061(13) 0.079(16) -0.007(11) 0.009(10) -0.012(9)
C114 0.034(10) 0.081(15) 0.041(12) -0.008(10) 0.012(9) -0.010(10)
C115 0.024(9) 0.078(14) 0.048(12) -0.025(10) 0.013(8) 0.013(9)
C116 0.036(7) 0.051(8) 0.036(8) -0.005(6) 0.007(6) -0.002(6)
C117 0.029(7) 0.046(8) 0.050(8) 0.001(7) 0.013(6) 0.005(6)
C118 0.007(7) 0.052(10) 0.038(11) 0.015(8) -0.001(7) 0.009(6)
C119 0.019(8) 0.065(12) 0.024(9) 0.014(8) 0.003(7) -0.003(8)
C120 0.037(10) 0.075(13) 0.027(10) 0.003(9) -0.001(8) 0.004(9)
C121 0.033(10) 0.069(13) 0.048(12) -0.004(10) 0.001(9) 0.005(9)
C122 0.034(10) 0.079(14) 0.029(10) 0.000(10) 0.002(8) 0.004(9)
C123 0.040(11) 0.056(12) 0.049(13) -0.007(10) -0.016(9) 0.001(9)
C124 0.027(9) 0.066(13) 0.043(12) 0.001(9) -0.003(8) 0.005(9)
C125 0.030(9) 0.037(9) 0.055(12) -0.007(8) 0.004(9) -0.003(7)
C126 0.031(9) 0.034(9) 0.031(10) -0.009(7) 0.009(8) -0.002(7)
C127 0.047(11) 0.035(9) 0.050(12) -0.014(8) 0.020(9) -0.005(8)
C128 0.042(11) 0.052(11) 0.052(12) -0.011(9) 0.019(9) -0.007(9)
C129 0.057(12) 0.054(12) 0.053(13) -0.011(9) 0.023(10) -0.012(10)
C130 0.068(14) 0.062(13) 0.059(14) -0.029(10) 0.050(12) -0.028(10)
C131 0.054(8) 0.063(9) 0.065(9) -0.013(7) 0.026(7) 0.004(7)
C132 0.055(12) 0.051(11) 0.058(13) -0.009(9) 0.023(10) 0.008(9)
Cl1 0.073(4) 0.066(3) 0.053(3) -0.015(3) 0.031(3) -0.016(3)
O1 0.122(15) 0.084(12) 0.093(13) 0.004(10) 0.044(11) -0.050(11)
O2 0.088(11) 0.122(14) 0.035(8) 0.008(8) 0.032(8) -0.016(10)
O3 0.17(2) 0.100(14) 0.071(12) -0.032(10) 0.017(12) -0.032(13)
O4 0.080(12) 0.113(14) 0.088(12) -0.016(10) 0.033(10) -0.004(10)
Cl2 0.101(5) 0.050(3) 0.087(4) 0.026(3) 0.059(4) 0.031(3)
O5 0.090(13) 0.045(9) 0.24(2) 0.041(12) 0.097(15) 0.032(9)
O6 0.073(10) 0.042(8) 0.105(12) 0.012(7) 0.057(9) 0.019(7)
O7 0.33(4) 0.106(16) 0.093(15) 0.052(13) 0.11(2) 0.076(19)
O8 0.062(11) 0.087(12) 0.135(16) 0.002(11) 0.014(10) -0.003(9)
O9 0.079(11) 0.111(14) 0.065(10) -0.023(10) 0.029(9) -0.010(10)
C133 0.088(16) 0.070(13) 0.032(11) -0.019(9) 0.029(10) -0.058(12)
C134 0.17(3) 0.10(2) 0.09(2) 0.031(18) 0.01(2) 0.06(2)
C135 0.071(18) 0.16(3) 0.13(3) -0.06(2) 0.067(18) -0.033(19)
C136 0.21(3) 0.032(12) 0.10(2) -0.015(13) 0.10(2) -0.024(16)
O10 0.050(8) 0.068(9) 0.077(11) -0.011(8) 0.019(8) -0.011(7)
C137 0.071(10) 0.106(11) 0.083(11) -0.007(8) 0.028(8) 0.000(8)
C138 0.040(12) 0.086(16) 0.075(16) -0.020(13) 0.014(11) -0.006(11)
C139 0.076(16) 0.076(15) 0.058(15) 0.018(12) 0.016(12) -0.031(12)
C140 0.095(19) 0.12(2) 0.051(15) 0.031(14) -0.006(13) -0.045(17)
C141 0.063(14) 0.078(15) 0.042(12) -0.003(10) 0.008(10) -0.020(11)
Cl3 0.081(4) 0.067(3) 0.048(3) 0.004(2) 0.005(3) -0.024(3)
Cl4 0.127(6) 0.092(5) 0.059(4) 0.021(3) -0.018(4) -0.032(4)
C142 0.09(3) 0.06(2) 0.12(4) -0.05(2) 0.04(3) 0.00(2)
Cl5 0.109(9) 0.091(8) 0.124(10) 0.020(7) 0.070(8) -0.026(7)
Cl6 0.122(10) 0.096(9) 0.076(8) 0.010(6) 0.020(7) 0.013(7)
C143 0.049(14) 0.051(14) 0.048(14) 0.006(9) 0.014(9) -0.004(9)
Cl7 0.092(9) 0.123(10) 0.126(10) 0.002(8) 0.039(8) -0.005(7)
Cl8 0.151(12) 0.116(11) 0.129(11) -0.006(8) 0.030(8) -0.017(8)
O12 0.048(9) 0.035(9) 0.036(9) 0.003(7) 0.009(7) 0.006(7)
C144 0.072(16) 0.077(16) 0.080(16) -0.004(10) 0.016(10) 0.010(10)
C145 0.042(11) 0.044(11) 0.029(11) 0.002(8) 0.006(8) -0.005(9)
C146 0.057(14) 0.073(14) 0.064(14) -0.022(9) 0.018(9) -0.002(9)
C147 0.20(4) 0.20(4) 0.20(4) -0.003(10) 0.046(14) 0.001(10)
Cl11 0.115(8) 0.098(8) 0.118(8) 0.025(7) 0.049(7) 0.002(7)
Cl12 0.098(8) 0.148(10) 0.177(10) 0.026(8) 0.048(8) -0.002(7)

loop_
_atom_type_symbol
_atom_type_description
_atom_type_scat_dispersion_real
_atom_type_scat_dispersion_imag
_atom_type_scat_source
C C 0.0033 0.0016 'International Tables Vol C Tables 4.2.6.8 and 6.1.1.4'
H H 0.0000 0.0000 'International Tables Vol C Tables 4.2.6.8 and 6.1.1.4'
O O 0.0106 0.0060 'International Tables Vol C Tables 4.2.6.8 and 6.1.1.4'
P P 0.1023 0.0942 'International Tables Vol C Tables 4.2.6.8 and 6.1.1.4'
Cl Cl 0.1484 0.1585 'International Tables Vol C Tables 4.2.6.8 and 6.1.1.4'
Ag Ag -0.8971 1.1015 'International Tables Vol C Tables 4.2.6.8 and 6.1.1.4'
Au Au -2.0133 8.8022 'International Tables Vol C Tables 4.2.6.8 and 6.1.1.4'

loop_
_geom_angle_atom_site_label_1
_geom_angle_atom_site_label_2
_geom_angle_atom_site_label_3
_geom_angle
P2 Au1 P1 176.31(14)
P2 Au1 Au4 89.28(10)
P1 Au1 Au4 94.15(10)
P4 Au2 P3 172.46(14)
P4 Au2 Au5 93.86(10)
P3 Au2 Au5 93.65(10)
P5 Au3 P6 172.61(14)
P5 Au3 Au6 93.60(10)
P6 Au3 Au6 92.71(10)
C117 Au4 C101 177.8(7)
C117 Au4 Au1 81.4(5)
C101 Au4 Au1 96.4(4)
C117 Au4 Ag2 127.2(5)
C101 Au4 Ag2 54.7(5)
Au1 Au4 Ag2 145.29(3)
C117 Au4 Ag1 53.3(5)
C101 Au4 Ag1 128.8(4)
Au1 Au4 Ag1 133.06(4)
Ag2 Au4 Ag1 80.68(4)
C125 Au5 C85 177.5(6)
C125 Au5 Ag1 53.0(5)
C85 Au5 Ag1 128.9(5)
C125 Au5 Au2 80.9(5)
C85 Au5 Au2 96.9(5)
Ag1 Au5 Au2 133.24(4)
C125 Au5 Ag2 129.9(5)
C85 Au5 Ag2 52.5(4)
Ag1 Au5 Ag2 80.54(4)
Au2 Au5 Ag2 145.44(4)
C109 Au6 C93 177.7(7)
C109 Au6 Au3 80.0(5)
C93 Au6 Au3 102.0(4)
C109 Au6 Ag1 50.9(5)
C93 Au6 Ag1 127.6(5)
Au3 Au6 Ag1 127.98(3)
C109 Au6 Ag2 124.6(5)
C93 Au6 Ag2 53.2(4)
Au3 Au6 Ag2 152.88(4)
Ag1 Au6 Ag2 79.05(4)
C109 Ag1 C125 126.4(6)
C109 Ag1 C117 116.6(6)
C125 Ag1 C117 116.9(6)
C109 Ag1 C110 28.5(6)
C125 Ag1 C110 131.0(6)
C117 Ag1 C110 105.5(6)
C109 Ag1 Au5 125.0(7)
C125 Ag1 Au5 42.9(5)
C117 Ag1 Au5 98.4(4)
C110 Ag1 Au5 151.6(4)
C109 Ag1 Au4 95.8(4)
C125 Ag1 Au4 123.0(4)
C117 Ag1 Au4 41.6(5)
C110 Ag1 Au4 104.8(4)
Au5 Ag1 Au4 83.06(4)
C109 Ag1 Au6 40.9(6)
C125 Ag1 Au6 106.2(4)
C117 Ag1 Au6 119.8(4)
C110 Ag1 Au6 69.4(4)
Au5 Ag1 Au6 85.51(4)
Au4 Ag1 Au6 80.26(4)
C85 Ag2 C101 124.6(6)
C85 Ag2 C93 123.1(6)
C101 Ag2 C93 112.2(6)
C85 Ag2 C94 111.8(6)
C101 Ag2 C94 117.2(6)
C93 Ag2 C94 28.4(6)
C85 Ag2 Au4 103.0(4)
C101 Ag2 Au4 43.1(5)
C93 Ag2 Au4 119.0(5)
C94 Ag2 Au4 143.2(4)
C85 Ag2 Au5 43.0(5)
C101 Ag2 Au5 125.3(5)
C93 Ag2 Au5 103.3(5)
C94 Ag2 Au5 113.9(4)
Au4 Ag2 Au5 83.61(4)
C85 Ag2 Au6 125.1(5)
C101 Ag2 Au6 95.8(4)
C93 Ag2 Au6 41.0(6)
C94 Ag2 Au6 69.4(4)
Au4 Ag2 Au6 81.08(3)
Au5 Ag2 Au6 84.60(4)
C84 P1 C1 106.1(7)
C84 P1 C7 104.5(7)
C1 P1 C7 105.6(8)
C84 P1 Au1 109.9(5)
C1 P1 Au1 113.6(5)
C7 P1 Au1 116.2(6)
C25 P2 C19 105.1(7)
C25 P2 C13 102.4(7)
C19 P2 C13 109.4(7)
C25 P2 Au1 108.8(5)
C19 P2 Au1 114.8(5)
C13 P2 Au1 115.2(5)
C28 P3 C29 103.8(7)
C28 P3 C35 104.8(7)
C29 P3 C35 110.0(7)
C28 P3 Au2 110.1(5)
C29 P3 Au2 112.5(5)
C35 P3 Au2 114.8(5)
C53 P4 C47 104.5(7)
C53 P4 C41 104.5(8)
C47 P4 C41 110.1(7)
C53 P4 Au2 110.1(5)
C47 P4 Au2 111.5(5)
C41 P4 Au2 115.4(5)
C56 P5 C57 104.5(8)
C56 P5 C63 103.8(7)
C57 P5 C63 107.0(6)
C56 P5 Au3 110.7(5)
C57 P5 Au3 112.6(5)
C63 P5 Au3 117.2(5)
C81 P6 C69 105.5(7)
C81 P6 C75 105.7(7)
C69 P6 C75 103.8(7)
C81 P6 Au3 108.2(5)
C69 P6 Au3 115.7(5)
C75 P6 Au3 117.0(5)
C6 C1 C2 118.2(16)
C6 C1 P1 119.7(12)
C2 C1 P1 121.8(13)
C3 C2 C1 118.5(17)
C3 C2 H2 120.7
C1 C2 H2 120.7
C4 C3 C2 120.4(17)
C4 C3 H3 119.8
C2 C3 H3 119.8
C5 C4 C3 121.0(18)
C5 C4 H4 119.5
C3 C4 H4 119.5
C4 C5 C6 120.5(19)
C4 C5 H5 119.7
C6 C5 H5 119.7
C5 C6 C1 121.2(17)
C5 C6 H6 119.4
C1 C6 H6 119.4
C8 C7 C12 119.1(18)
C8 C7 P1 122.6(15)
C12 C7 P1 118.1(13)
C7 C8 C9 120(2)
C7 C8 H8 120.0
C9 C8 H8 120.0
C8 C9 C10 119(2)
C8 C9 H9 120.5
C10 C9 H9 120.5
C11 C10 C9 120(2)
C11 C10 H10 120.0
C9 C10 H10 120.0
C10 C11 C12 123(2)
C10 C11 H11 118.7
C12 C11 H11 118.7
C11 C12 C7 119(2)
C11 C12 H12 120.5
C7 C12 H12 120.5
C14 C13 C18 121.4(14)
C14 C13 P2 119.0(12)
C18 C13 P2 119.5(12)
C13 C14 C15 118.0(16)
C13 C14 H14 121.0
C15 C14 H14 121.0
C14 C15 C16 122.3(17)
C14 C15 H15 118.9
C16 C15 H15 118.9
C17 C16 C15 118.7(16)
C17 C16 H16 120.7
C15 C16 H16 120.7
C16 C17 C18 120.5(16)
C16 C17 H17 119.7
C18 C17 H17 119.7
C17 C18 C13 119.0(15)
C17 C18 H18 120.5
C13 C18 H18 120.5
C24 C19 C20 118.8(14)
C24 C19 P2 123.5(12)
C20 C19 P2 117.7(12)
C21 C20 C19 119.8(16)
C21 C20 H20 120.1
C19 C20 H20 120.1
C20 C21 C22 121.5(17)
C20 C21 H21 119.3
C22 C21 H21 119.3
C23 C22 C21 118.9(17)
C23 C22 H22 120.6
C21 C22 H22 120.6
C24 C23 C22 120.7(18)
C24 C23 H23 119.6
C22 C23 H23 119.6
C23 C24 C19 120.3(16)
C23 C24 H24 119.9
C19 C24 H24 119.9
C26 C25 P2 178.6(16)
C25 C26 C27 176.5(17)
C28 C27 C26 177.5(19)
C27 C28 P3 175.8(15)
C34 C29 C30 119.3(15)
C34 C29 P3 120.1(12)
C30 C29 P3 120.5(11)
C31 C30 C29 120.9(15)
C31 C30 H30 119.6
C29 C30 H30 119.6
C30 C31 C32 120.7(16)
C30 C31 H31 119.7
C32 C31 H31 119.7
C33 C32 C31 118.8(17)
C33 C32 H32 120.6
C31 C32 H32 120.6
C34 C33 C32 119.9(17)
C34 C33 H33 120.0
C32 C33 H33 120.0
C29 C34 C33 120.4(16)
C29 C34 H34 119.8
C33 C34 H34 119.8
C36 C35 C40 118.1(17)
C36 C35 P3 118.6(13)
C40 C35 P3 123.2(14)
C35 C36 C37 118.2(19)
C35 C36 H36 120.9
C37 C36 H36 120.9
C38 C37 C36 123(2)
C38 C37 H37 118.4
C36 C37 H37 118.4
C37 C38 C39 119.1(19)
C37 C38 H38 120.5
C39 C38 H38 120.5
C38 C39 C40 120(2)
C38 C39 H39 120.2
C40 C39 H39 120.2
C39 C40 C35 122(2)
C39 C40 H40 119.2
C35 C40 H40 119.2
C46 C41 C42 119.2(16)
C46 C41 P4 118.7(13)
C42 C41 P4 121.8(13)
C43 C42 C41 117.1(18)
C43 C42 H42 121.5
C41 C42 H42 121.5
C42 C43 C44 120.2(19)
C42 C43 H43 119.9
C44 C43 H43 119.9
C45 C44 C43 123(2)
C45 C44 H44 118.5
C43 C44 H44 118.5
C44 C45 C46 118(2)
C44 C45 H45 120.9
C46 C45 H45 120.9
C45 C46 C41 122.1(18)
C45 C46 H46 118.9
C41 C46 H46 118.9
C52 C47 C48 117.1(15)
C52 C47 P4 120.9(12)
C48 C47 P4 121.8(12)
C49 C48 C47 120.4(15)
C49 C48 H48 119.8
C47 C48 H48 119.8
C48 C49 C50 120.9(16)
C48 C49 H49 119.6
C50 C49 H49 119.6
C51 C50 C49 121.1(16)
C51 C50 H50 119.4
C49 C50 H50 119.4
C50 C51 C52 119.0(16)
C50 C51 H51 120.5
C52 C51 H51 120.5
C51 C52 C47 121.4(17)
C51 C52 H52 119.3
C47 C52 H52 119.3
C54 C53 P4 174.4(15)
C53 C54 C55 178.9(18)
C56 C55 C54 177.5(17)
C55 C56 P5 175.6(16)
C58 C57 C62 119.8(15)
C58 C57 P5 117.5(12)
C62 C57 P5 122.7(12)
C59 C58 C57 119.1(16)
C59 C58 H58 120.4
C57 C58 H58 120.4
C58 C59 C60 121.1(18)
C58 C59 H59 119.5
C60 C59 H59 119.5
C61 C60 C59 119.2(18)
C61 C60 H60 120.4
C59 C60 H60 120.4
C60 C61 C62 120.4(16)
C60 C61 H61 119.8
C62 C61 H61 119.8
C61 C62 C57 120.3(16)
C61 C62 H62 119.9
C57 C62 H62 119.9
C68 C63 C64 121.8(14)
C68 C63 P5 120.0(12)
C64 C63 P5 118.2(11)
C63 C64 C65 117.9(15)
C63 C64 H64 121.1
C65 C64 H64 121.1
C66 C65 C64 119.3(16)
C66 C65 H65 120.3
C64 C65 H65 120.3
C65 C66 C67 121.7(16)
C65 C66 H66 119.2
C67 C66 H66 119.2
C68 C67 C66 120.2(15)
C68 C67 H67 119.9
C66 C67 H67 119.9
C63 C68 C67 119.0(16)
C63 C68 H68 120.5
C67 C68 H68 120.5
C70 C69 C74 118.7(14)
C70 C69 P6 123.7(12)
C74 C69 P6 117.6(12)
C69 C70 C71 121.0(17)
C69 C70 H70 119.5
C71 C70 H70 119.5
C72 C71 C70 118.3(18)
C72 C71 H71 120.9
C70 C71 H71 120.9
C73 C72 C71 122.1(19)
C73 C72 H72 119.0
C71 C72 H72 119.0
C72 C73 C74 119.8(19)
C72 C73 H73 120.1
C74 C73 H73 120.1
C73 C74 C69 120.1(17)
C73 C74 H74 119.9
C69 C74 H74 119.9
C80 C75 C76 119.5(15)
C80 C75 P6 122.5(13)
C76 C75 P6 118.0(12)
C77 C76 C75 118.7(16)
C77 C76 H76 120.7
C75 C76 H76 120.7
C76 C77 C78 119.4(18)
C76 C77 H77 120.3
C78 C77 H77 120.3
C79 C78 C77 120.6(18)
C79 C78 H78 119.7
C77 C78 H78 119.7
C78 C79 C80 121(2)
C78 C79 H79 119.6
C80 C79 H79 119.6
C75 C80 C79 120.9(18)
C75 C80 H80 119.6
C79 C80 H80 119.6
C82 C81 P6 171.7(14)
C81 C82 C83 178.0(19)
C84 C83 C82 178.3(18)
C83 C84 P1 175.5(15)
C86 C85 Au5 176.8(15)
C86 C85 Ag2 93.3(11)
Au5 C85 Ag2 84.4(6)
C85 C86 C87 173.5(17)
C92 C87 C88 119.2(16)
C92 C87 C86 119.5(16)
C88 C87 C86 121.2(14)
C89 C88 C87 120.4(18)
C89 C88 H88 119.8
C87 C88 H88 119.8
C88 C89 C90 121(2)
C88 C89 H89 119.7
C90 C89 H89 119.7
C91 C90 C89 119(2)
C91 C90 H90 120.4
C89 C90 H90 120.4
C90 C91 C92 123.6(19)
C90 C91 H91 118.2
C92 C91 H91 118.2
C91 C92 C87 116.8(19)
C91 C92 H92 121.6
C87 C92 H92 121.6
C94 C93 Au6 172.8(13)
C94 C93 Ag2 87.1(11)
Au6 C93 Ag2 85.7(7)
C93 C94 C95 178(2)
C93 C94 Ag2 64.5(10)
C95 C94 Ag2 115.4(10)
C96 C95 C94 122.1(18)
C96 C95 C100 117.8(17)
C94 C95 C100 119.9(17)
C97 C96 C95 121.3(19)
C97 C96 H96 119.4
C95 C96 H96 119.4
C96 C97 C98 119.3(18)
C96 C97 H97 120.4
C98 C97 H97 120.4
C99 C98 C97 122.1(19)
C99 C98 H98 118.9
C97 C98 H98 118.9
C98 C99 C100 120.2(18)
C98 C99 H99 119.9
C100 C99 H99 119.9
C99 C100 C95 119.3(18)
C99 C100 H100 120.4
C95 C100 H100 120.4
C102 C101 Au4 175.9(16)
C102 C101 Ag2 96.9(13)
Au4 C101 Ag2 82.1(6)
C101 C102 C103 176.1(18)
C108 C103 C104 118.8(16)
C108 C103 C102 122.9(16)
C104 C103 C102 118.3(16)
C105 C104 C103 118.2(17)
C105 C104 H104 120.9
C103 C104 H104 120.9
C106 C105 C104 122.1(19)
C106 C105 H105 119.0
C104 C105 H105 119.0
C105 C106 C107 118.7(18)
C105 C106 H106 120.7
C107 C106 H106 120.7
C108 C107 C106 120.3(18)
C108 C107 H107 119.9
C106 C107 H107 119.9
C107 C108 C103 121.7(17)
C107 C108 H108 119.1
C103 C108 H108 119.1
C110 C109 Au6 177.9(15)
C110 C109 Ag1 90.3(12)
Au6 C109 Ag1 88.2(8)
C109 C110 C111 176.5(18)
C109 C110 Ag1 61.1(11)
C111 C110 Ag1 121.3(11)
C116 C111 C112 120.8(16)
C116 C111 C110 120.9(16)
C112 C111 C110 118.3(14)
C111 C112 C113 117.0(16)
C111 C112 H112 121.5
C113 C112 H112 121.5
C114 C113 C112 122.4(19)
C114 C113 H113 118.8
C112 C113 H113 118.8
C113 C114 C115 118.2(19)
C113 C114 H114 120.9
C115 C114 H114 120.9
C116 C115 C114 121.1(17)
C116 C115 H115 119.5
C114 C115 H115 119.5
C115 C116 C111 120.5(17)
C115 C116 H116 119.7
C111 C116 H116 119.7
C118 C117 Au4 176.4(14)
C118 C117 Ag1 91.4(11)
Au4 C117 Ag1 85.0(6)
C117 C118 C119 178.5(18)
C124 C119 C120 118.3(16)
C124 C119 C118 122.7(15)
C120 C119 C118 119.0(16)
C119 C120 C121 119.8(19)
C119 C120 H120 120.1
C121 C120 H120 120.1
C122 C121 C120 120.3(19)
C122 C121 H121 119.9
C120 C121 H121 119.9
C123 C122 C121 120.2(18)
C123 C122 H122 119.9
C121 C122 H122 119.9
C122 C123 C124 119.6(19)
C122 C123 H123 120.2
C124 C123 H123 120.2
C123 C124 C119 121.8(18)
C123 C124 H124 119.1
C119 C124 H124 119.1
C126 C125 Au5 179.5(15)
C126 C125 Ag1 95.4(12)
Au5 C125 Ag1 84.1(6)
C125 C126 C127 173.7(17)
C132 C127 C128 121.5(17)
C132 C127 C126 118.2(17)
C128 C127 C126 120.3(16)
C129 C128 C127 120.4(18)
C129 C128 H128 119.8
C127 C128 H128 119.8
C128 C129 C130 117.6(19)
C128 C129 H129 121.2
C130 C129 H129 121.2
C131 C130 C129 121.1(17)
C131 C130 H130 119.4
C129 C130 H130 119.4
C130 C131 C132 120.3(19)
C130 C131 H131 119.8
C132 C131 H131 119.8
C127 C132 C131 119.0(19)
C127 C132 H132 120.5
C131 C132 H132 120.5
O3 Cl1 O1 112.2(12)
O3 Cl1 O2 110.5(11)
O1 Cl1 O2 108.5(10)
O3 Cl1 O4 107.0(12)
O1 Cl1 O4 108.0(11)
O2 Cl1 O4 110.5(9)
O7 Cl2 O6 109.2(11)
O7 Cl2 O5 110.6(14)
O6 Cl2 O5 111.1(12)
O7 Cl2 O8 109.0(16)
O6 Cl2 O8 109.2(10)
O5 Cl2 O8 107.6(10)
C134 O9 C135 113(2)
C134 C133 H13A 109.5
C134 C133 H13B 109.5
H13A C133 H13B 109.5
C134 C133 H13C 109.5
H13A C133 H13C 109.5
H13B C133 H13C 109.5
O9 C134 C133 100(2)
O9 C134 H13D 111.8
C133 C134 H13D 111.8
O9 C134 H13E 111.8
C133 C134 H13E 111.8
H13D C134 H13E 109.5
O9 C135 C136 112(2)
O9 C135 H13F 109.1
C136 C135 H13F 109.1
O9 C135 H13G 109.1
C136 C135 H13G 109.1
H13F C135 H13G 107.9
C135 C136 H13H 109.5
C135 C136 H13I 109.5
H13H C136 H13I 109.5
C135 C136 H13J 109.5
H13H C136 H13J 109.5
H13I C136 H13J 109.5
C138 O10 C139 110.6(15)
C138 C137 H13K 109.5
C138 C137 H13L 109.5
H13K C137 H13L 109.5
C138 C137 H13M 109.5
H13K C137 H13M 109.5
H13L C137 H13M 109.5
O10 C138 C137 108.4(17)
O10 C138 H13N 110.0
C137 C138 H13N 110.0
O10 C138 H13O 110.0
C137 C138 H13O 110.0
H13N C138 H13O 108.4
O10 C139 C140 108.2(17)
O10 C139 H13P 110.1
C140 C139 H13P 110.1
O10 C139 H13Q 110.1
C140 C139 H13Q 110.1
H13P C139 H13Q 108.4
C139 C140 H14A 109.5
C139 C140 H14B 109.5
H14A C140 H14B 109.5
C139 C140 H14C 109.5
H14A C140 H14C 109.5
H14B C140 H14C 109.5
Cl3 C141 Cl4 111.5(11)
Cl3 C141 H14D 109.3
Cl4 C141 H14D 109.3
Cl3 C141 H14E 109.3
Cl4 C141 H14E 109.3
H14D C141 H14E 108.0
Cl6 C142 Cl5 117(3)
Cl6 C142 H14F 107.9
Cl5 C142 H14F 107.9
Cl6 C142 H14G 107.9
Cl5 C142 H14G 107.9
H14F C142 H14G 107.2
Cl7 C143 Cl8 109.0(18)
Cl7 C143 H14H 109.9
Cl8 C143 H14H 109.9
Cl7 C143 H14I 109.9
Cl8 C143 H14I 109.9
H14H C143 H14I 108.3
O12 C144 C145 127.5(13)
O12 C144 C146 129.4(17)
C145 C144 C146 103.1(16)
Cl12 C147 Cl11 104.1(17)
Cl12 C147 H14X 110.9
Cl11 C147 H14X 110.9
Cl12 C147 H14Z 110.9
Cl11 C147 H14Z 110.9
H14X C147 H14Z 109.0

loop_
_geom_bond_atom_site_label_1
_geom_bond_atom_site_label_2
_geom_bond_distance
_geom_bond_publ_flag
Au1 P2 2.323(4) yes
Au1 P1 2.325(4) yes
Au1 Au4 2.8769(8) yes
Au2 P4 2.327(4) yes
Au2 P3 2.335(4) yes
Au2 Au5 2.9418(9) yes
Au3 P5 2.325(4) yes
Au3 P6 2.329(4) yes
Au3 Au6 2.9041(8) yes
Au4 C117 1.992(19) ?
Au4 C101 2.02(2) ?
Au4 Ag2 2.9194(13) yes
Au4 Ag1 2.9870(13) yes
Au5 C125 2.010(19) ?
Au5 C85 2.040(19) ?
Au5 Ag1 2.9398(14) yes
Au5 Ag2 2.9759(13) yes
Au6 C109 1.96(3) ?
Au6 C93 1.98(2) ?
Au6 Ag1 2.9962(14) yes
Au6 Ag2 3.0121(13) yes
Ag1 C109 2.325(17) ?
Ag1 C125 2.362(16) ?
Ag1 C117 2.405(16) ?
Ag1 C110 2.655(18) ?
Ag2 C85 2.373(16) ?
Ag2 C101 2.406(16) ?
Ag2 C93 2.420(15) ?
Ag2 C94 2.677(16) ?
P1 C84 1.784(16) ?
P1 C1 1.792(17) ?
P1 C7 1.813(17) ?
P2 C25 1.776(15) ?
P2 C19 1.815(15) ?
P2 C13 1.841(15) ?
P3 C28 1.775(16) ?
P3 C29 1.801(15) ?
P3 C35 1.829(17) ?
P4 C53 1.781(16) ?
P4 C47 1.794(16) ?
P4 C41 1.814(17) ?
P5 C56 1.747(16) ?
P5 C57 1.816(16) ?
P5 C63 1.844(14) ?
P6 C81 1.751(17) ?
P6 C69 1.815(14) ?
P6 C75 1.818(16) ?
C1 C6 1.38(2) ?
C1 C2 1.42(2) ?
C2 C3 1.39(3) ?
C2 H2 0.9500 ?
C3 C4 1.37(3) ?
C3 H3 0.9500 ?
C4 C5 1.34(3) ?
C4 H4 0.9500 ?
C5 C6 1.36(3) ?
C5 H5 0.9500 ?
C6 H6 0.9500 ?
C7 C8 1.38(2) ?
C7 C12 1.41(2) ?
C8 C9 1.41(3) ?
C8 H8 0.9500 ?
C9 C10 1.41(3) ?
C9 H9 0.9500 ?
C10 C11 1.31(3) ?
C10 H10 0.9500 ?
C11 C12 1.39(2) ?
C11 H11 0.9500 ?
C12 H12 0.9500 ?
C13 C14 1.39(2) ?
C13 C18 1.41(2) ?
C14 C15 1.39(2) ?
C14 H14 0.9500 ?
C15 C16 1.41(3) ?
C15 H15 0.9500 ?
C16 C17 1.39(2) ?
C16 H16 0.9500 ?
C17 C18 1.40(2) ?
C17 H17 0.9500 ?
C18 H18 0.9500 ?
C19 C24 1.40(2) ?
C19 C20 1.42(2) ?
C20 C21 1.36(2) ?
C20 H20 0.9500 ?
C21 C22 1.40(3) ?
C21 H21 0.9500 ?
C22 C23 1.39(3) ?
C22 H22 0.9500 ?
C23 C24 1.38(2) ?
C23 H23 0.9500 ?
C24 H24 0.9500 ?
C25 C26 1.18(2) ?
C26 C27 1.40(2) ?
C27 C28 1.18(2) ?
C29 C34 1.39(2) ?
C29 C30 1.40(2) ?
C30 C31 1.37(2) ?
C30 H30 0.9500 ?
C31 C32 1.41(2) ?
C31 H31 0.9500 ?
C32 C33 1.40(2) ?
C32 H32 0.9500 ?
C33 C34 1.40(2) ?
C33 H33 0.9500 ?
C34 H34 0.9500 ?
C35 C36 1.37(2) ?
C35 C40 1.38(2) ?
C36 C37 1.40(3) ?
C36 H36 0.9500 ?
C37 C38 1.33(3) ?
C37 H37 0.9500 ?
C38 C39 1.35(3) ?
C38 H38 0.9500 ?
C39 C40 1.38(3) ?
C39 H39 0.9500 ?
C40 H40 0.9500 ?
C41 C46 1.37(2) ?
C41 C42 1.43(2) ?
C42 C43 1.38(3) ?
C42 H42 0.9500 ?
C43 C44 1.38(3) ?
C43 H43 0.9500 ?
C44 C45 1.32(3) ?
C44 H44 0.9500 ?
C45 C46 1.37(3) ?
C45 H45 0.9500 ?
C46 H46 0.9500 ?
C47 C52 1.41(2) ?
C47 C48 1.42(2) ?
C48 C49 1.37(2) ?
C48 H48 0.9500 ?
C49 C50 1.38(2) ?
C49 H49 0.9500 ?
C50 C51 1.37(2) ?
C50 H50 0.9500 ?
C51 C52 1.41(2) ?
C51 H51 0.9500 ?
C52 H52 0.9500 ?
C53 C54 1.19(2) ?
C54 C55 1.38(2) ?
C55 C56 1.22(2) ?
C57 C58 1.39(2) ?
C57 C62 1.40(2) ?
C58 C59 1.38(2) ?
C58 H58 0.9500 ?
C59 C60 1.41(3) ?
C59 H59 0.9500 ?
C60 C61 1.37(3) ?
C60 H60 0.9500 ?
C61 C62 1.38(2) ?
C61 H61 0.9500 ?
C62 H62 0.9500 ?
C63 C68 1.38(2) ?
C63 C64 1.41(2) ?
C64 C65 1.43(2) ?
C64 H64 0.9500 ?
C65 C66 1.37(2) ?
C65 H65 0.9500 ?
C66 C67 1.39(2) ?
C66 H66 0.9500 ?
C67 C68 1.39(2) ?
C67 H67 0.9500 ?
C68 H68 0.9500 ?
C69 C70 1.39(2) ?
C69 C74 1.42(2) ?
C70 C71 1.39(3) ?
C70 H70 0.9500 ?
C71 C72 1.39(3) ?
C71 H71 0.9500 ?
C72 C73 1.37(3) ?
C72 H72 0.9500 ?
C73 C74 1.38(2) ?
C73 H73 0.9500 ?
C74 H74 0.9500 ?
C75 C80 1.37(2) ?
C75 C76 1.43(2) ?
C76 C77 1.39(2) ?
C76 H76 0.9500 ?
C77 C78 1.42(3) ?
C77 H77 0.9500 ?
C78 C79 1.33(3) ?
C78 H78 0.9500 ?
C79 C80 1.38(3) ?
C79 H79 0.9500 ?
C80 H80 0.9500 ?
C81 C82 1.21(2) ?
C82 C83 1.39(2) ?
C83 C84 1.21(2) ?
C85 C86 1.19(2) ?
C86 C87 1.44(2) ?
C87 C92 1.41(2) ?
C87 C88 1.42(2) ?
C88 C89 1.35(3) ?
C88 H88 0.9500 ?
C89 C90 1.38(3) ?
C89 H89 0.9500 ?
C90 C91 1.35(3) ?
C90 H90 0.9500 ?
C91 C92 1.39(3) ?
C91 H91 0.9500 ?
C92 H92 0.9500 ?
C93 C94 1.27(3) ?
C94 C95 1.43(3) ?
C95 C96 1.39(3) ?
C95 C100 1.45(2) ?
C96 C97 1.37(3) ?
C96 H96 0.9500 ?
C97 C98 1.38(3) ?
C97 H97 0.9500 ?
C98 C99 1.36(3) ?
C98 H98 0.9500 ?
C99 C100 1.37(3) ?
C99 H99 0.9500 ?
C100 H100 0.9500 ?
C101 C102 1.22(2) ?
C102 C103 1.45(2) ?
C103 C108 1.37(2) ?
C103 C104 1.43(2) ?
C104 C105 1.39(2) ?
C104 H104 0.9500 ?
C105 C106 1.37(3) ?
C105 H105 0.9500 ?
C106 C107 1.40(3) ?
C106 H106 0.9500 ?
C107 C108 1.37(2) ?
C107 H107 0.9500 ?
C108 H108 0.9500 ?
C109 C110 1.27(3) ?
C110 C111 1.46(3) ?
C111 C116 1.38(2) ?
C111 C112 1.39(2) ?
C112 C113 1.42(3) ?
C112 H112 0.9500 ?
C113 C114 1.37(3) ?
C113 H113 0.9500 ?
C114 C115 1.39(3) ?
C114 H114 0.9500 ?
C115 C116 1.37(2) ?
C115 H115 0.9500 ?
C116 H116 0.9500 ?
C117 C118 1.23(2) ?
C118 C119 1.47(2) ?
C119 C124 1.39(2) ?
C119 C120 1.40(2) ?
C120 C121 1.40(2) ?
C120 H120 0.9500 ?
C121 C122 1.39(3) ?
C121 H121 0.9500 ?
C122 C123 1.37(3) ?
C122 H122 0.9500 ?
C123 C124 1.38(3) ?
C123 H123 0.9500 ?
C124 H124 0.9500 ?
C125 C126 1.23(2) ?
C126 C127 1.44(2) ?
C127 C132 1.39(2) ?
C127 C128 1.42(3) ?
C128 C129 1.37(2) ?
C128 H128 0.9500 ?
C129 C130 1.45(3) ?
C129 H129 0.9500 ?
C130 C131 1.38(3) ?
C130 H130 0.9500 ?
C131 C132 1.39(3) ?
C131 H131 0.9500 ?
C132 H132 0.9500 ?
Cl1 O3 1.386(17) ?
Cl1 O1 1.419(15) ?
Cl1 O2 1.459(15) ?
Cl1 O4 1.503(17) ?
Cl2 O7 1.416(18) ?
Cl2 O6 1.440(15) ?
Cl2 O5 1.447(16) ?
Cl2 O8 1.448(17) ?
O9 C134 1.48(3) ?
O9 C135 1.49(3) ?
C133 C134 1.64(4) ?
C133 H13A 0.9800 ?
C133 H13B 0.9800 ?
C133 H13C 0.9800 ?
C134 H13D 0.9900 ?
C134 H13E 0.9900 ?
C135 C136 1.50(4) ?
C135 H13F 0.9900 ?
C135 H13G 0.9900 ?
C136 H13H 0.9800 ?
C136 H13I 0.9800 ?
C136 H13J 0.9800 ?
O10 C138 1.42(2) ?
O10 C139 1.44(2) ?
C137 C138 1.52(3) ?
C137 H13K 0.9800 ?
C137 H13L 0.9800 ?
C137 H13M 0.9800 ?
C138 H13N 0.9900 ?
C138 H13O 0.9900 ?
C139 C140 1.54(3) ?
C139 H13P 0.9900 ?
C139 H13Q 0.9900 ?
C140 H14A 0.9800 ?
C140 H14B 0.9800 ?
C140 H14C 0.9800 ?
C141 Cl3 1.73(2) ?
C141 Cl4 1.79(2) ?
C141 H14D 0.9900 ?
C141 H14E 0.9900 ?
C142 Cl6 1.77(3) ?
C142 Cl5 1.77(3) ?
C142 H14F 0.9900 ?
C142 H14G 0.9900 ?
C143 Cl7 1.835(15) ?
C143 Cl8 1.835(15) ?
C143 H14H 0.9900 ?
C143 H14I 0.9900 ?
O12 C144 1.165(10) ?
C144 C145 1.51(2) ?
C144 C146 1.515(13) ?
C145 H14J 0.9800 ?
C145 H14K 0.9800 ?
C145 H14L 0.9800 ?
C146 H14M 0.9800 ?
C146 H14N 0.9800 ?
C146 H14O 0.9800 ?
C147 Cl12 1.778(16) ?
C147 Cl11 1.791(16) ?
C147 H14X 0.9900 ?
C147 H14Z 0.9900 ?

loop_
_platon_squeeze_void_nr
_platon_squeeze_void_average_x
_platon_squeeze_void_average_y
_platon_squeeze_void_average_z
_platon_squeeze_void_volume
_platon_squeeze_void_count_electrons
_platon_squeeze_void_content
1 0.073 0.001 0.314 213 47 ' '
2 -0.073 -0.001 0.686 213 47 ' '
3 -0.011 0.328 0.132 21 5 ' '
4 0.011 0.672 0.868 21 5 ' '
5 0.427 0.501 0.186 213 47 ' '
6 0.573 0.499 0.814 213 46 ' '
7 0.489 0.172 0.632 21 5 ' '
8 0.511 0.828 0.368 21 5 ' '
